data_5910201
loop_
_publ_author_name
'Wyckoff, R. W. G.'

_publ_section_title
;
Pages 9 & 10 from the Structure of Crystals, vol. 4 by Wyckoff R W G. 
published by Interscience Publishers, Inc. in 1951 
;
_journal_name_full 'The Structure of Crystals'
_journal_page_first 9
_journal_page_last 10
_journal_volume 4
_journal_year 1951
_chemical_formula_structural Al7C3N3
_chemical_formula_sum 'C3 Al7 N3'
_space_group_IT_number 186
_symmetry_cell_setting hexagonal
_symmetry_Int_Tables_number 186
_symmetry_space_group_name_Hall 'P 6c -2c'
_symmetry_space_group_name_H-M 'P 63 m c'
_audit_creation_date 2006-02-07
_audit_creation_method
;
Pages 9 & 10 from the Structure of Crystals, vol. 4 by Wyckoff R W G. 
published by Interscience Publishers, Inc. in 1951 
;
_audit_update_record 'created by Girish Upreti, Portland State University'
_cell_angle_alpha 90
_cell_angle_beta 90
_cell_angle_gamma 120
_cell_length_a 3.226
_cell_length_b 3.226
_cell_length_c 31.70
_cell_volume 285.706
_cod_original_formula_sum 'Al7 C3 N3'
_cod_database_code 5910201

loop_
_symmetry_equiv_pos_as_xyz
x,y,z
x-y,x,z+1/2
y,-x+y,z+1/2
-y,x-y,z
-x+y,-x,z
-x,-y,z+1/2
-x+y,y,z
x,x-y,z
-y,-x,z
y,x,z+1/2
x-y,-y,z+1/2
-x,-x+y,z+1/2

loop_
_atom_site_fract_x
_atom_site_fract_y
_atom_site_fract_z
_atom_site_label
0.00000 0.00000 0.00000 C1
0.00000 0.00000 0.50000 C2
0.33333 0.66667 0.24448 C3
0.66667 0.33333 0.74480 C4
0.00000 0.00000 0.32670 C5
0.33333 0.66667 0.09390 N1
0.66667 0.33333 0.59390 N2
0.00000 0.00000 0.16860 N3
0.00000 0.00000 0.56860 N4
0.33333 0.66667 0.40690 N5
0.66667 0.33333 0.90690 N6
0.33333 0.66667 0.02990 Al1
0.66667 0.33333 0.52990 Al2
0.00000 0.00000 0.10850 Al3
0.00000 0.00000 0.60850 Al4
0.33333 0.66667 0.18440 Al5
0.66667 0.33333 0.68440 Al6
0.00000 0.00000 0.26150 Al7
0.00000 0.00000 0.76150 Al8
0.33333 0.66667 0.31660 Al9
0.66667 0.33333 0.81660 Al10
0.00000 0.00000 0.39150 Al11
0.00000 0.00000 0.89150 Al12
0.33333 0.66667 0.46590 Al13
0.66667 0.33333 0.96590 Al14
